data_2236222
loop_
_publ_author_name
'Al Jasem, Yosef'
'al Hindawi, Bassam'
'Thiemann, Thies'
'White, Fraser'

_publ_section_title
;
 2-Propoxybenzamide
;
_journal_coeditor_code GK2512
_journal_issue 9
_journal_name_full 'Acta Crystallographica Section E'
_journal_page_first o2639
_journal_page_last o2640
_journal_paper_doi 10.1107/S1600536812033326
_journal_volume 68
_journal_year 2012
_chemical_formula_iupac 'C10 H13 N O2'
_chemical_formula_moiety 'C10 H13 N O2'
_chemical_formula_sum 'C10 H13 N O2'
_chemical_formula_weight 179.21
_chemical_melting_point 375
_chemical_name_common 2-propoxybenzamide
_chemical_name_systematic
;
2-propoxybenzamide
;
_space_group_crystal_system monoclinic
_space_group_IT_number 14
_space_group_name_Hall '-P 2yn'
_space_group_name_H-M_alt 'P 1 21/n 1'
_symmetry_space_group_name_Hall '-P 2yn'
_symmetry_space_group_name_H-M 'P 1 21/n 1'
_atom_sites_solution_hydrogens geom
_atom_sites_solution_primary direct
_atom_sites_solution_secondary difmap
_cell_angle_alpha 90.00
_cell_angle_beta 98.647(6)
_cell_angle_gamma 90.00
_cell_formula_units_Z 4
_cell_length_a 6.0303(4)
_cell_length_b 11.1196(8)
_cell_length_c 14.4140(11)
_cell_measurement_reflns_used 1037
_cell_measurement_temperature 99.97(14)
_cell_measurement_theta_max 66.60
_cell_measurement_theta_min 3.10
_cell_volume 955.54(12)
_computing_cell_refinement
;
CrysAlis PRO (Agilent, 2012)
;
_computing_data_collection
;
CrysAlis PRO (Agilent, 2012)
;
_computing_data_reduction
;
CrysAlis PRO (Agilent, 2012)
;
_computing_molecular_graphics
;
PLATON (Spek, 2009) and Mercury (Macrae <i>et al.</i>, 2008)
;
_computing_publication_material
;
SHELXL97 (Sheldrick, 2008) and PLATON (Spek, 2009)
;
_computing_structure_refinement
;
SHELXL97 (Sheldrick, 2008) within OLEX2 (Dolomanov <i>et al.</i>,
2009)
;
_computing_structure_solution
;
SHELXS97 (Sheldrick, 2008)
;
_diffrn_ambient_temperature 99.97(14)
_diffrn_detector_area_resol_mean 10.4948
_diffrn_measured_fraction_theta_full 0.987
_diffrn_measured_fraction_theta_max 0.987
_diffrn_measurement_device_type 'Agilent SuperNova Atlas CCD'
_diffrn_measurement_method '\w scans'
_diffrn_radiation_monochromator mirror
_diffrn_radiation_type 'Cu K\a'
_diffrn_radiation_wavelength 1.5418
_diffrn_reflns_av_R_equivalents 0.035
_diffrn_reflns_limit_h_max 7
_diffrn_reflns_limit_h_min -7
_diffrn_reflns_limit_k_max 13
_diffrn_reflns_limit_k_min -13
_diffrn_reflns_limit_l_max 15
_diffrn_reflns_limit_l_min -17
_diffrn_reflns_number 2959
_diffrn_reflns_theta_full 66.71
_diffrn_reflns_theta_max 66.71
_diffrn_reflns_theta_min 5.05
_diffrn_standards_interval_count 0
_diffrn_standards_interval_time 0
_diffrn_standards_number 0
_exptl_absorpt_coefficient_mu 0.707
_exptl_absorpt_correction_T_max 1.000
_exptl_absorpt_correction_T_min 0.810
_exptl_absorpt_correction_type gaussian
_exptl_absorpt_process_details
;
(CrysAlis PRO; Agilent, 2012)
;
_exptl_crystal_colour colourless
_exptl_crystal_density_diffrn 1.246
_exptl_crystal_density_method 'not measured'
_exptl_crystal_description block
_exptl_crystal_F_000 384
_exptl_crystal_size_max 0.16
_exptl_crystal_size_mid 0.10
_exptl_crystal_size_min 0.08
_refine_diff_density_max 0.214
_refine_diff_density_min -0.173
_refine_ls_extinction_coef 0.0017(4)
_refine_ls_extinction_expression Fc^*^=kFc[1+0.001xFc^2^\l^3^/sin(2\q)]^-1/4^
_refine_ls_extinction_method 'SHELXL97 (Sheldrick, 2008)'
_refine_ls_goodness_of_fit_ref 1.025
_refine_ls_hydrogen_treatment refall
_refine_ls_matrix_type full
_refine_ls_number_parameters 171
_refine_ls_number_reflns 1676
_refine_ls_number_restraints 0
_refine_ls_restrained_S_all 1.025
_refine_ls_R_factor_all 0.0595
_refine_ls_R_factor_gt 0.0398
_refine_ls_shift/su_max 0.000
_refine_ls_shift/su_mean 0.000
_refine_ls_structure_factor_coef Fsqd
_refine_ls_weighting_details 'calc w=1/[\s^2^(Fo^2^)+(0.0471P)^2^P] where P=(Fo^2^+2Fc^2^)/3'
_refine_ls_weighting_scheme calc
_refine_ls_wR_factor_gt 0.0898
_refine_ls_wR_factor_ref 0.0992
_reflns_number_gt 1253
_reflns_number_total 1676
_reflns_threshold_expression I>2sigma(I)
_cod_data_source_file gk2512.cif
_cod_data_source_block I
_cod_database_code 2236222
_cod_database_fobs_code 2236222

loop_
_space_group_symop_id
_space_group_symop_operation_xyz
1 'x, y, z'
2 '-x+1/2, y+1/2, -z+1/2'
3 '-x, -y, -z'
4 'x-1/2, -y-1/2, z-1/2'

loop_
_atom_site_type_symbol
_atom_site_label
_atom_site_fract_x
_atom_site_fract_y
_atom_site_fract_z
_atom_site_U_iso_or_equiv
_atom_site_adp_type
_atom_site_calc_flag
_atom_site_occupancy
_atom_site_symmetry_multiplicity
C C1 0.0319(3) 0.24260(15) 0.75450(12) 0.0205(4) Uani d 1 1
C C10 0.7095(3) 0.1142(2) 0.96172(14) 0.0319(5) Uani d 1 1
C C11 -0.0529(3) 0.13553(15) 0.59371(12) 0.0210(4) Uani d 1 1
C C2 -0.1026(3) 0.22312(15) 0.66721(12) 0.0206(4) Uani d 1 1
C C3 -0.3032(3) 0.28748(16) 0.64722(13) 0.0246(4) Uani d 1 1
C C4 -0.3695(3) 0.36968(16) 0.70979(13) 0.0274(4) Uani d 1 1
C C5 -0.2326(3) 0.38823(16) 0.79474(13) 0.0263(4) Uani d 1 1
C C6 -0.0335(3) 0.32574(16) 0.81744(13) 0.0240(4) Uani d 1 1
C C8 0.3557(3) 0.18715(17) 0.86630(12) 0.0240(4) Uani d 1 1
C C9 0.5534(3) 0.10404(17) 0.86848(13) 0.0245(4) Uani d 1 1
H H10A 0.766(3) 0.198(2) 0.9734(15) 0.049(7) Uiso d 1 1
H H10B 0.839(4) 0.054(2) 0.9640(14) 0.047(6) Uiso d 1 1
H H10C 0.634(4) 0.092(2) 1.0150(17) 0.051(7) Uiso d 1 1
H H13A 0.256(3) 0.1050(18) 0.6538(15) 0.035(6) Uiso d 1 1
H H13B 0.175(3) 0.028(2) 0.5573(15) 0.043(6) Uiso d 1 1
H H3 -0.394(3) 0.2739(16) 0.5883(13) 0.022(5) Uiso d 1 1
H H4 -0.515(3) 0.4133(18) 0.6958(14) 0.040(6) Uiso d 1 1
H H5 -0.273(3) 0.4440(19) 0.8381(15) 0.038(6) Uiso d 1 1
H H6 0.056(3) 0.3387(15) 0.8747(13) 0.020(5) Uiso d 1 1
H H8A 0.408(3) 0.2707(16) 0.8776(13) 0.019(4) Uiso d 1 1
H H8B 0.263(3) 0.1645(17) 0.9168(15) 0.034(5) Uiso d 1 1
H H9A 0.499(3) 0.0208(18) 0.8581(13) 0.031(5) Uiso d 1 1
H H9B 0.635(3) 0.1262(16) 0.8153(14) 0.027(5) Uiso d 1 1
N N13 0.1514(3) 0.08719(15) 0.60043(11) 0.0273(4) Uani d 1 1
O O12 -0.2027(2) 0.10985(11) 0.52757(8) 0.0268(3) Uani d 1 1
O O7 0.22330(19) 0.17526(11) 0.77463(8) 0.0236(3) Uani d 1 1

loop_
_atom_site_aniso_label
_atom_site_aniso_U_11
_atom_site_aniso_U_22
_atom_site_aniso_U_33
_atom_site_aniso_U_12
_atom_site_aniso_U_13
_atom_site_aniso_U_23
C1 0.0192(8) 0.0205(9) 0.0215(9) -0.0012(7) 0.0020(7) 0.0020(7)
C10 0.0287(11) 0.0383(12) 0.0259(11) 0.0009(10) -0.0053(8) 0.0023(9)
C11 0.0259(9) 0.0184(9) 0.0181(9) -0.0040(7) 0.0012(7) 0.0020(7)
C2 0.0230(9) 0.0191(9) 0.0197(9) -0.0042(7) 0.0031(7) 0.0015(7)
C3 0.0250(9) 0.0242(10) 0.0232(10) -0.0015(8) -0.0014(8) 0.0037(7)
C4 0.0259(10) 0.0260(10) 0.0305(11) 0.0034(8) 0.0048(8) 0.0037(8)
C5 0.0302(11) 0.0218(10) 0.0272(10) 0.0009(8) 0.0057(8) -0.0030(8)
C6 0.0279(10) 0.0231(9) 0.0207(10) -0.0030(8) 0.0024(8) -0.0034(8)
C8 0.0233(10) 0.0301(11) 0.0171(9) -0.0007(8) -0.0021(7) -0.0034(8)
C9 0.0247(10) 0.0268(10) 0.0210(10) 0.0005(8) 0.0003(7) -0.0008(8)
N13 0.0271(9) 0.0319(9) 0.0220(9) 0.0020(7) 0.0004(7) -0.0081(7)
O12 0.0314(7) 0.0257(7) 0.0207(7) -0.0001(6) -0.0044(5) -0.0015(5)
O7 0.0219(6) 0.0295(7) 0.0177(7) 0.0040(5) -0.0025(5) -0.0043(5)

loop_
_atom_type_symbol
_atom_type_description
_atom_type_scat_dispersion_real
_atom_type_scat_dispersion_imag
_atom_type_scat_source
C C 0.0181 0.0091 'International Tables Vol C Tables 4.2.6.8 and 6.1.1.4'
H H 0.0000 0.0000 'International Tables Vol C Tables 4.2.6.8 and 6.1.1.4'
N N 0.0311 0.0180 'International Tables Vol C Tables 4.2.6.8 and 6.1.1.4'
O O 0.0492 0.0322 'International Tables Vol C Tables 4.2.6.8 and 6.1.1.4'

loop_
_exptl_crystal_face_index_h
_exptl_crystal_face_index_k
_exptl_crystal_face_index_l
_exptl_crystal_face_perp_dist
-1 -7 2 0.0377
1 7 -2 0.0377
-2 -1 -8 0.0851
3 -3 -4 0.0558
-3 3 4 0.0558
2 3 -8 0.0492
-2 5 0 0.0528
-3 -1 7 0.0418
0 -6 6 0.0547
3 -1 -6 0.0446
4 1 -1 0.0469
-3 2 -2 0.0721
-1 5 -6 0.0674
-3 -4 1 0.0521
1 3 8 0.0572
0 -5 -6 0.0543
-2 3 8 0.0501

loop_
_geom_angle_atom_site_label_1
_geom_angle_atom_site_label_2
_geom_angle_atom_site_label_3
_geom_angle
C1 C6 H6 119.9(11)
C1 C2 C11 125.52(15)
C1 O7 C8 118.44(13)
C10 C9 H9B 110.3(11)
C10 C9 H9A 110.5(11)
C11 N13 H13B 117.9(12)
C11 N13 H13A 118.3(12)
C2 C3 H3 117.9(11)
C3 C4 H4 121.4(12)
C3 C4 C5 118.80(17)
C3 C2 C11 116.41(15)
C3 C2 C1 118.04(16)
C4 C5 H5 120.5(12)
C4 C3 H3 120.2(11)
C4 C3 C2 121.97(17)
C5 C6 H6 120.1(11)
C5 C4 H4 119.7(12)
C5 C6 C1 120.01(17)
C6 C5 H5 118.5(12)
C6 C5 C4 121.00(18)
C6 C1 C2 120.17(16)
C8 C9 H9B 108.2(10)
C8 C9 H9A 109.2(11)
C8 C9 C10 110.78(16)
C9 C10 H10C 111.9(14)
C9 C10 H10B 110.3(12)
C9 C10 H10A 111.6(12)
C9 C8 H8B 110.7(11)
C9 C8 H8A 110.0(11)
H10A C10 H10C 106.8(18)
H10A C10 H10B 111.4(17)
H10B C10 H10C 104.6(18)
H13A N13 H13B 123.0(17)
H8A C8 H8B 108.2(15)
H9A C9 H9B 107.8(15)
N13 C11 C2 119.34(15)
O12 C11 C2 119.37(15)
O12 C11 N13 121.30(17)
O7 C8 H8B 110.2(11)
O7 C8 H8A 110.9(11)
O7 C8 C9 106.87(14)
O7 C1 C6 122.48(16)
O7 C1 C2 117.33(15)

loop_
_geom_bond_atom_site_label_1
_geom_bond_atom_site_label_2
_geom_bond_distance
C1 C2 1.407(2)
C1 C6 1.393(2)
C10 H10A 1.00(2)
C10 H10B 1.03(2)
C10 H10C 0.98(2)
C2 C11 1.502(2)
C2 C3 1.398(2)
C3 C4 1.385(3)
C3 H3 0.951(18)
C4 H4 0.996(19)
C5 C4 1.386(3)
C5 H5 0.94(2)
C6 C5 1.383(3)
C6 H6 0.927(19)
C8 C9 1.505(3)
C8 H8A 0.987(18)
C8 H8B 1.01(2)
C9 C10 1.525(3)
C9 H9A 0.99(2)
N13 C11 1.334(2)
N13 H13A 0.94(2)
N13 H13B 0.93(2)
O12 C11 1.244(2)
O7 C1 1.370(2)
O7 C8 1.444(2)

loop_
_geom_hbond_atom_site_label_D
_geom_hbond_atom_site_label_H
_geom_hbond_atom_site_label_A
_geom_hbond_site_symmetry_A
_geom_hbond_distance_DH
_geom_hbond_distance_HA
_geom_hbond_distance_DA
_geom_hbond_angle_DHA
N13 H13A O7 1_555 0.94(2) 1.95(2) 2.669(2) 132.2(15)
N13 H13B O12 3_556 0.93(2) 1.98(2) 2.911(2) 173.5(19)
C6 H6 O12 4_666 0.927(19) 2.517(18) 3.442(2) 175.8(14)
C5 H5 C11 2_456 0.94(2) 2.63(2) 3.528(2) 160.5(17)
